data_4033141
loop_
_publ_author_name
'Martinez-Alsina, Luis A'
'Murray, John C.'
'Buzon, Leanne M.'
'Bundesmann, Mark W.'
'Young, Joseph M.'
'O'Neill, Brian T'

_publ_section_title
;
 Spiropiperidine Sultam and Lactam Templates: Diastereoselective Overman
 Rearrangement and Metathesis followed by NH Arylation.
;
_journal_issue 23
_journal_name_full 'The Journal of organic chemistry'
_journal_page_first 12246
_journal_page_last 12256
_journal_paper_doi 10.1021/acs.joc.7b02096
_journal_volume 82
_journal_year 2017
_chemical_absolute_configuration ad
_chemical_formula_sum 'C15 H23 Cl3 N2 O3'
_chemical_formula_weight 385.70
_chemical_name_systematic
; 
 ? 
;
_space_group_IT_number 18
_symmetry_cell_setting orthorhombic
_symmetry_space_group_name_Hall 'P 2 2ab'
_symmetry_space_group_name_H-M 'P 21 21 2'
_atom_sites_solution_hydrogens geom
_atom_sites_solution_primary direct
_atom_sites_solution_secondary difmap
_audit_creation_method SHELXL-97
_cell_angle_alpha 90.00
_cell_angle_beta 90.00
_cell_angle_gamma 90.00
_cell_formula_units_Z 4
_cell_length_a 11.6324(6)
_cell_length_b 26.0858(14)
_cell_length_c 6.4645(4)
_cell_measurement_reflns_used 5826
_cell_measurement_temperature 298(2)
_cell_measurement_theta_max 64.64
_cell_measurement_theta_min 3.39
_cell_volume 1961.59(19)
_computing_cell_refinement 'Bruker SMART'
_computing_data_collection 'Bruker SMART'
_computing_data_reduction 'Bruker SAINT'
_computing_molecular_graphics 'Bruker SHELXTL'
_computing_publication_material 'Bruker SHELXTL'
_computing_structure_refinement 'SHELXL-97 (Sheldrick, 2008)'
_computing_structure_solution 'SHELXS-97 (Sheldrick, 2008)'
_diffrn_ambient_temperature 298(2)
_diffrn_measured_fraction_theta_full 0.991
_diffrn_measured_fraction_theta_max 0.991
_diffrn_measurement_device_type 'CCD area detector'
_diffrn_measurement_method 'phi and omega scans'
_diffrn_radiation_monochromator graphite
_diffrn_radiation_source 'fine-focus sealed tube'
_diffrn_radiation_type CuK\a
_diffrn_radiation_wavelength 1.54178
_diffrn_reflns_av_R_equivalents 0.0415
_diffrn_reflns_av_sigmaI/netI 0.0388
_diffrn_reflns_limit_h_max 11
_diffrn_reflns_limit_h_min -11
_diffrn_reflns_limit_k_max 26
_diffrn_reflns_limit_k_min -26
_diffrn_reflns_limit_l_max 4
_diffrn_reflns_limit_l_min -6
_diffrn_reflns_number 6899
_diffrn_reflns_theta_full 51.09
_diffrn_reflns_theta_max 51.09
_diffrn_reflns_theta_min 3.39
_exptl_absorpt_coefficient_mu 4.352
_exptl_absorpt_correction_T_max 0.5810
_exptl_absorpt_correction_T_min 0.1799
_exptl_absorpt_correction_type empirical
_exptl_absorpt_process_details SADABS
_exptl_crystal_colour COLORLESS
_exptl_crystal_density_diffrn 1.306
_exptl_crystal_density_meas 0
_exptl_crystal_density_method 'not measured'
_exptl_crystal_description PRISM
_exptl_crystal_F_000 808
_exptl_crystal_size_max 0.60
_exptl_crystal_size_mid 0.22
_exptl_crystal_size_min 0.14
_refine_diff_density_max 0.694
_refine_diff_density_min -0.400
_refine_diff_density_rms 0.136
_refine_ls_abs_structure_details 'Flack H D (1983), Acta Cryst. A39, 876-881'
_refine_ls_abs_structure_Flack 0.02(4)
_refine_ls_extinction_method none
_refine_ls_goodness_of_fit_ref 1.133
_refine_ls_hydrogen_treatment mixed
_refine_ls_matrix_type full
_refine_ls_number_parameters 215
_refine_ls_number_reflns 2094
_refine_ls_number_restraints 1
_refine_ls_restrained_S_all 1.133
_refine_ls_R_factor_all 0.0858
_refine_ls_R_factor_gt 0.0812
_refine_ls_shift/su_max 0.000
_refine_ls_shift/su_mean 0.000
_refine_ls_structure_factor_coef Fsqd
_refine_ls_weighting_details 'calc w=1/[\s^2^(Fo^2^)+(0.1640P)^2^+1.0914P] where P=(Fo^2^+2Fc^2^)/3'
_refine_ls_weighting_scheme calc
_refine_ls_wR_factor_gt 0.2214
_refine_ls_wR_factor_ref 0.2256
_reflns_number_gt 1902
_reflns_number_total 2094
_reflns_threshold_expression >2sigma(I)
_cod_data_source_file jo7b02096_si_001.cif
_cod_data_source_block i952
_cod_depositor_comments
;
The following automatic conversions were performed:

'_symmetry_cell_setting' value 'Orthorhombic' changed to
'orthorhombic' according to
/home/data/users/saulius/crontab/automatic-downloads/rss-feeds/ACS/lib/dictionaries/cif_core.dic
dictionary named 'cif_core.dic' version 2.4.2 from 2011-04-26.

Automatic conversion script
Id: cif_fix_values 4973 2017-02-22 13:04:09Z antanas 

 Adding full bibliography for 4033141.cif.
;
_cod_original_sg_symbol_H-M P2(1)2(1)2
_cod_database_code 4033141

loop_
_symmetry_equiv_pos_as_xyz
'x, y, z'
'-x, -y, z'
'-x+1/2, y+1/2, -z'
'x+1/2, -y+1/2, -z'

loop_
_atom_site_label
_atom_site_type_symbol
_atom_site_fract_x
_atom_site_fract_y
_atom_site_fract_z
_atom_site_U_iso_or_equiv
_atom_site_adp_type
_atom_site_occupancy
_atom_site_symmetry_multiplicity
_atom_site_calc_flag
_atom_site_refinement_flags
C1 C 0.6712(9) -0.0240(3) 1.1535(18) 0.080(3) Uani 1 1 d .
H1A H 0.5893 -0.0225 1.1710 0.120 Uiso 1 1 calc R
H1B H 0.6979 -0.0579 1.1869 0.120 Uiso 1 1 calc R
H1C H 0.6904 -0.0163 1.0125 0.120 Uiso 1 1 calc R
C2 C 0.8544(7) 0.0104(4) 1.2872(17) 0.072(3) Uani 1 1 d .
H2A H 0.8800 0.0138 1.1467 0.107 Uiso 1 1 calc R
H2B H 0.8779 -0.0223 1.3407 0.107 Uiso 1 1 calc R
H2C H 0.8875 0.0373 1.3696 0.107 Uiso 1 1 calc R
C3 C 0.6816(10) 0.0092(4) 1.5187(17) 0.086(3) Uani 1 1 d .
H3A H 0.7220 0.0326 1.6072 0.130 Uiso 1 1 calc R
H3B H 0.6934 -0.0252 1.5668 0.130 Uiso 1 1 calc R
H3C H 0.6010 0.0170 1.5209 0.130 Uiso 1 1 calc R
C4 C 0.7277(7) 0.0143(3) 1.2944(13) 0.047(2) Uani 1 1 d .
C5 C 0.7230(7) 0.1085(3) 1.2907(13) 0.0409(19) Uani 1 1 d .
C6 C 0.6570(6) 0.1421(3) 0.9493(10) 0.0344(17) Uani 1 1 d .
H6 H 0.6997 0.1137 0.8861 0.041 Uiso 1 1 calc R
C7 C 0.5303(7) 0.1303(4) 0.9370(15) 0.065(3) Uani 1 1 d .
H7A H 0.5158 0.0973 0.9977 0.097 Uiso 1 1 calc R
H7B H 0.5066 0.1300 0.7948 0.097 Uiso 1 1 calc R
H7C H 0.4879 0.1560 1.0108 0.097 Uiso 1 1 calc R
C8 C 0.6846(7) 0.1912(3) 0.8320(12) 0.046(2) Uani 1 1 d .
H8A H 0.6300 0.2174 0.8731 0.055 Uiso 1 1 calc R
H8B H 0.6737 0.1849 0.6853 0.055 Uiso 1 1 calc R
C9 C 0.8074(7) 0.2120(3) 0.8661(11) 0.041(2) Uani 1 1 d .
C10 C 0.8238(8) 0.2205(3) 1.1058(11) 0.051(2) Uani 1 1 d .
H10A H 0.8939 0.2037 1.1502 0.061 Uiso 1 1 calc R
H10B H 0.8318 0.2569 1.1332 0.061 Uiso 1 1 calc R
C11 C 0.7240(7) 0.1998(3) 1.2290(11) 0.045(2) Uani 1 1 d .
H11A H 0.7433 0.2000 1.3750 0.054 Uiso 1 1 calc R
H11B H 0.6575 0.2216 1.2090 0.054 Uiso 1 1 calc R
C12 C 0.8185(8) 0.2629(3) 0.7584(13) 0.052(2) Uani 1 1 d .
H12 H 0.7685 0.2886 0.8010 0.062 Uiso 1 1 calc R
C13 C 0.8915(9) 0.2748(4) 0.6102(15) 0.066(3) Uani 1 1 d .
H13A H 0.9433 0.2505 0.5619 0.079 Uiso 1 1 calc R
H13B H 0.8911 0.3076 0.5539 0.079 Uiso 1 1 calc R
C14 C 1.0009(7) 0.1739(3) 0.8233(11) 0.0360(18) Uani 1 1 d .
C15 C 1.0689(8) 0.1297(3) 0.7149(15) 0.061(2) Uani 1 1 d .
Cl1 Cl 1.0653(2) 0.14069(10) 0.4432(4) 0.0761(8) Uani 1 1 d .
Cl2 Cl 1.2128(2) 0.13050(11) 0.7932(5) 0.0894(10) Uani 1 1 d .
Cl3 Cl 1.0084(2) 0.07017(8) 0.7694(4) 0.0733(8) Uani 1 1 d .
H99A H 0.855(8) 0.154(3) 0.669(11) 0.088 Uiso 1 1 d D
N1 N 0.6965(6) 0.1484(2) 1.1662(9) 0.0431(17) Uani 1 1 d .
N2 N 0.8882(5) 0.1740(2) 0.7862(9) 0.0368(15) Uani 1 1 d D
O1 O 0.6908(5) 0.06352(18) 1.2050(8) 0.0484(14) Uani 1 1 d .
O2 O 0.7685(5) 0.1124(2) 1.4607(8) 0.0524(15) Uani 1 1 d .
O3 O 1.0532(5) 0.2036(2) 0.9348(10) 0.0654(18) Uani 1 1 d .

loop_
_atom_site_aniso_label
_atom_site_aniso_U_11
_atom_site_aniso_U_22
_atom_site_aniso_U_33
_atom_site_aniso_U_23
_atom_site_aniso_U_13
_atom_site_aniso_U_12
C1 0.095(8) 0.046(5) 0.100(9) -0.015(5) -0.030(7) -0.007(5)
C2 0.046(5) 0.089(7) 0.080(7) -0.004(6) -0.001(5) 0.012(5)
C3 0.115(9) 0.070(7) 0.074(7) 0.023(6) 0.005(7) -0.004(6)
C4 0.046(5) 0.049(5) 0.045(5) 0.003(4) -0.005(4) 0.001(4)
C5 0.045(5) 0.038(5) 0.040(5) -0.009(4) 0.002(4) -0.001(4)
C6 0.038(4) 0.052(4) 0.013(4) 0.002(3) 0.002(3) 0.003(3)
C7 0.046(5) 0.095(7) 0.053(6) 0.007(5) -0.001(4) -0.004(5)
C8 0.061(6) 0.054(5) 0.023(4) -0.005(4) -0.011(4) 0.009(4)
C9 0.064(6) 0.041(5) 0.017(4) -0.001(3) 0.008(4) 0.004(4)
C10 0.070(6) 0.064(5) 0.019(4) -0.012(4) -0.003(4) -0.009(5)
C11 0.075(6) 0.048(5) 0.011(4) -0.003(3) 0.010(4) 0.006(4)
C12 0.070(6) 0.049(5) 0.036(5) -0.004(4) -0.016(5) 0.001(4)
C13 0.094(8) 0.059(6) 0.044(6) 0.016(4) -0.012(5) -0.020(5)
C14 0.029(5) 0.040(4) 0.039(4) 0.007(4) -0.007(4) -0.009(3)
C15 0.070(6) 0.056(5) 0.055(6) -0.016(5) -0.003(5) 0.015(5)
Cl1 0.0834(17) 0.0974(18) 0.0475(14) -0.0005(13) 0.0158(12) 0.0133(14)
Cl2 0.0493(14) 0.1001(19) 0.119(3) -0.0201(17) -0.0234(15) 0.0144(13)
Cl3 0.0860(18) 0.0472(13) 0.0866(18) 0.0043(12) 0.0030(14) -0.0004(11)
N1 0.069(5) 0.036(4) 0.025(4) -0.004(3) 0.000(3) 0.005(3)
N2 0.043(4) 0.043(4) 0.024(3) -0.007(3) 0.001(3) -0.007(3)
O1 0.067(4) 0.039(3) 0.039(3) -0.001(2) -0.015(3) 0.010(3)
O2 0.072(4) 0.059(3) 0.026(3) 0.001(3) -0.018(3) 0.001(3)
O3 0.065(4) 0.068(4) 0.063(4) -0.014(3) -0.013(4) -0.024(3)

loop_
_atom_type_symbol
_atom_type_description
_atom_type_scat_dispersion_real
_atom_type_scat_dispersion_imag
_atom_type_scat_source
C C 0.0181 0.0091 'International Tables Vol C Tables 4.2.6.8 and 6.1.1.4'
H H 0.0000 0.0000 'International Tables Vol C Tables 4.2.6.8 and 6.1.1.4'
N N 0.0311 0.0180 'International Tables Vol C Tables 4.2.6.8 and 6.1.1.4'
O O 0.0492 0.0322 'International Tables Vol C Tables 4.2.6.8 and 6.1.1.4'
Cl Cl 0.3639 0.7018 'International Tables Vol C Tables 4.2.6.8 and 6.1.1.4'

loop_
_geom_angle_atom_site_label_1
_geom_angle_atom_site_label_2
_geom_angle_atom_site_label_3
_geom_angle
O1 C4 C2 109.7(7)
O1 C4 C1 102.4(7)
C2 C4 C1 111.8(8)
O1 C4 C3 110.0(7)
C2 C4 C3 111.6(9)
C1 C4 C3 111.0(8)
O2 C5 N1 124.8(7)
O2 C5 O1 124.0(7)
N1 C5 O1 111.1(7)
N1 C6 C7 112.0(6)
N1 C6 C8 108.2(6)
C7 C6 C8 110.6(7)
C6 C8 C9 114.8(6)
N2 C9 C12 112.4(6)
N2 C9 C8 107.9(6)
C12 C9 C8 108.9(6)
N2 C9 C10 111.4(7)
C12 C9 C10 108.7(6)
C8 C9 C10 107.6(6)
C11 C10 C9 112.1(7)
N1 C11 C10 110.9(6)
C13 C12 C9 126.9(8)
O3 C14 N2 126.5(7)
O3 C14 C15 118.8(7)
N2 C14 C15 114.7(7)
C14 C15 Cl3 111.2(6)
C14 C15 Cl2 110.3(6)
Cl3 C15 Cl2 109.8(5)
C14 C15 Cl1 108.2(6)
Cl3 C15 Cl1 109.5(5)
Cl2 C15 Cl1 107.8(6)
C5 N1 C11 119.9(6)
C5 N1 C6 123.3(6)
C11 N1 C6 116.1(6)
C14 N2 C9 124.8(6)
C5 O1 C4 121.1(6)

loop_
_geom_bond_atom_site_label_1
_geom_bond_atom_site_label_2
_geom_bond_distance
C1 C4 1.504(12)
C2 C4 1.478(12)
C3 C4 1.551(13)
C4 O1 1.473(9)
C5 O2 1.224(10)
C5 N1 1.350(10)
C5 O1 1.352(9)
C6 N1 1.485(9)
C6 C7 1.507(12)
C6 C8 1.523(11)
C8 C9 1.544(11)
C9 N2 1.460(10)
C9 C12 1.505(11)
C9 C10 1.577(11)
C10 C11 1.507(11)
C11 N1 1.437(10)
C12 C13 1.318(13)
C14 O3 1.222(9)
C14 N2 1.333(10)
C14 C15 1.562(12)
C15 Cl3 1.742(9)
C15 Cl2 1.750(10)
C15 Cl1 1.780(10)
